data_1528515
loop_
_publ_author_name
'Gavilan, E.'
'Audebrand, N.'
'Jeanneau, E.'

_publ_section_title
;
 A new series of mixed oxalates M M'(C2 O4)3 (H2 O)3 * n(H2 O) (M = Cd,
 Hg, Pb; M' = Zr, Hf) based on eight-fold coordinated metals: synthesis,
 crystal structure from single-crystal and powder diffraction data and
 thermal behaviour
;
_journal_name_full 'Solid State Sciences'
_journal_page_first 985
_journal_page_last 999
_journal_volume 9
_journal_year 2007
_chemical_formula_sum 'C6 H10 Cd O17 Zr'
_chemical_name_systematic '(Cd Zr (C2 O4)3 (H2 O)3) (H2 O)2'
_space_group_IT_number 14
_symmetry_space_group_name_Hall '-P 2ybc'
_symmetry_space_group_name_H-M 'P 1 21/c 1'
_cell_angle_alpha 90
_cell_angle_beta 105.824
_cell_angle_gamma 90
_cell_formula_units_Z 4
_cell_length_a 8.931
_cell_length_b 16.6297
_cell_length_c 9.9858
_cell_volume 1426.886
_citation_journal_id_ASTM SSSCFJ
_cod_data_source_file Gavilan_SSSCFJ_2007_1442.cif
_cod_data_source_block C6H10Cd1O17Zr1
_cod_original_formula_sum 'C6 H10 Cd1 O17 Zr1'
_cod_database_code 1528515

loop_
_symmetry_equiv_pos_as_xyz
x,y,z
-x,y+1/2,-z+1/2
-x,-y,-z
x,-y-1/2,z-1/2

loop_
_atom_site_label
_atom_site_type_symbol
_atom_site_fract_x
_atom_site_fract_y
_atom_site_fract_z
_atom_site_occupancy
_atom_site_U_iso_or_equiv
H8 H+1 0.855 0.27 0.064 1 0.0
C1 C+3 0.6112 0.5606 0.309 1 0.0
C5 C+3 0.1588 0.8886 0.7418 1 0.0
C4 C+3 0.4456 0.3775 0.1587 1 0.0
O1 O-2 0.5499 0.5267 0.3912 1 0.0
H6 H+1 0.074 0.271 1.001 1 0.0
H7 H+1 0.98 0.293 0.194 1 0.0
H3 H+1 0.578 0.202 0.497 1 0.0
O14 O-2 0.6388 0.241 0.468 1 0.0
C6 C+3 0.9072 0.4089 0.6358 1 0.0
O7 O-2 0.4258 0.3781 0.0271 1 0.0
O5 O-2 0.8157 0.9243 0.3987 1 0.0
O12 O-2 0.9475 0.5777 0.3302 1 0.0
O15 O-2 0.1471 0.2822 0.9494 1 0.0
H2 H+1 0.881 0.432 0.168 1 0.0
H1 H+1 0.888 0.448 0.02 1 0.0
H10 H+1 -0.083 0.604 0.645 1 0.0
O4 O-2 0.3959 0.3101 0.5854 1 0.0
Zr1 Zr+4 0.19402 0.4048 0.88742 1 0.0
H9 H+1 0.079 0.601 0.62 1 0.0
O8 O-2 0.4362 0.8563 0.2531 1 0.0
Cd1 Cd+2 0.55749 0.38216 0.47687 1 0.0
O10 O-2 0.7056 0.3671 0.7375 1 0.0
O13 O-2 0.8462 0.4679 0.0908 1 0.0
O3 O-2 0.2915 0.31943 0.7642 1 0.0
O11 O-2 0.8182 0.4115 0.5165 1 0.0
O6 O-2 0.6991 0.9028 0.1742 1 0.0
O17 O-2 0.0247 0.6159 0.6858 1 0.0
C2 C+3 0.6718 0.6517 0.3225 1 0.0
H4 H+1 0.645 0.227 0.378 1 0.0
O9 O-2 0.0568 0.8956 0.6226 1 0.0
O2 O-2 0.3446 0.47235 0.7878 1 0.0
C3 C+3 0.2998 0.4041 0.2024 1 0.0
O16 O-2 0.9597 0.2584 0.1145 1 0.0
H5 H+1 0.232 0.246 0.982 1 0.0
